data_1566882
loop_
_publ_author_name
'Han, Jianlei'
'Shi, Yonghong'
'Jin, Xue'
'Yang, Xuefeng'
'Duan, Pengfei'

_publ_section_title
;
 Regulating the Excited State Chirality to Fabricate
 High-Performance-Solid-State Circularly Polarized Luminescence Materials
;
_journal_name_full 'Chemical Science'
_journal_paper_doi 10.1039/D2SC01846B
_journal_year 2022
_chemical_formula_moiety 'C54 H38 O4'
_chemical_formula_sum 'C54 H38 O4'
_chemical_formula_weight 750.84
_space_group_crystal_system orthorhombic
_space_group_IT_number 19
_space_group_name_Hall 'P 2ac 2ab'
_space_group_name_H-M_alt 'P 21 21 21'
_atom_sites_solution_hydrogens geom
_atom_sites_solution_primary dual
_audit_creation_date 2017-08-11
_audit_creation_method
;
Olex2 1.2
(compiled 2017.08.10 svn.r3458 for OlexSys, GUI svn.r5375)
;
_audit_update_record
;
2021-08-20 deposited with the CCDC.	2022-04-26 downloaded from the CCDC.
;
_cell_angle_alpha 90
_cell_angle_beta 90
_cell_angle_gamma 90
_cell_formula_units_Z 4
_cell_length_a 25.8331(11)
_cell_length_b 10.6809(5)
_cell_length_c 13.7334(5)
_cell_measurement_reflns_used 9717
_cell_measurement_temperature 173(2)
_cell_measurement_theta_max 29.7460
_cell_measurement_theta_min 2.0380
_cell_volume 3789.3(3)
_computing_cell_refinement 'CrysAlisPro 1.171.39.9d (Rigaku OD, 2015)'
_computing_data_collection 'CrystalClear (Rigaku Inc., 2007)'
_computing_data_reduction 'CrysAlisPro 1.171.39.9d (Rigaku OD, 2015)'
_computing_molecular_graphics 'Olex2 (Dolomanov et al., 2009)'
_computing_publication_material 'CIFTAB (Sheldrick, 2013)'
_computing_structure_refinement 'ShelXL (Sheldrick, 2015)'
_computing_structure_solution 'ShelXT (Sheldrick, 2015)'
_diffrn_ambient_temperature 173(2)
_diffrn_measured_fraction_theta_full 0.999
_diffrn_measured_fraction_theta_max 0.999
_diffrn_measurement_device_type 'MM007-HF CCD(Saturn 724+)'
_diffrn_measurement_method '\w scans at fixed \c = 45\%'
_diffrn_radiation_monochromator Confocal
_diffrn_radiation_type MoK\a
_diffrn_radiation_wavelength 0.71073
_diffrn_reflns_av_R_equivalents 0.0417
_diffrn_reflns_av_unetI/netI 0.0372
_diffrn_reflns_Laue_measured_fraction_full 0.999
_diffrn_reflns_Laue_measured_fraction_max 0.999
_diffrn_reflns_limit_h_max 30
_diffrn_reflns_limit_h_min -30
_diffrn_reflns_limit_k_max 12
_diffrn_reflns_limit_k_min -12
_diffrn_reflns_limit_l_max 16
_diffrn_reflns_limit_l_min -16
_diffrn_reflns_number 20741
_diffrn_reflns_point_group_measured_fraction_full 0.999
_diffrn_reflns_point_group_measured_fraction_max 0.999
_diffrn_reflns_theta_full 24.995
_diffrn_reflns_theta_max 24.995
_diffrn_reflns_theta_min 1.679
_diffrn_source 'Rotating Anode'
_exptl_absorpt_coefficient_mu 0.082
_exptl_absorpt_correction_T_max 1.000
_exptl_absorpt_correction_T_min 0.5705
_exptl_absorpt_correction_type multi-scan
_exptl_absorpt_process_details 'CrystalClear (Rigaku Inc., 2007)'
_exptl_crystal_colour Colorless
_exptl_crystal_density_diffrn 1.316
_exptl_crystal_description rod
_exptl_crystal_F_000 1576
_exptl_crystal_size_max 0.53
_exptl_crystal_size_mid 0.14
_exptl_crystal_size_min 0.07
_refine_diff_density_max 0.263
_refine_diff_density_min -0.172
_refine_diff_density_rms 0.038
_refine_ls_abs_structure_details
;
 Flack x determined using 1901 quotients [(I+)-(I-)]/[(I+)+(I-)]
 (Parsons, Flack and Wagner, Acta Cryst. B69 (2013) 249-259).
;
_refine_ls_abs_structure_Flack 0.1(10)
_refine_ls_extinction_method none
_refine_ls_goodness_of_fit_ref 1.106
_refine_ls_hydrogen_treatment constr
_refine_ls_matrix_type full
_refine_ls_number_parameters 523
_refine_ls_number_reflns 6677
_refine_ls_number_restraints 114
_refine_ls_restrained_S_all 1.202
_refine_ls_R_factor_all 0.0744
_refine_ls_R_factor_gt 0.0615
_refine_ls_shift/su_max 0.001
_refine_ls_shift/su_mean 0.000
_refine_ls_structure_factor_coef Fsqd
_refine_ls_weighting_details 'w=1/[\s^2^(Fo^2^)+(0.0577P)^2^+1.6591P] where P=(Fo^2^+2Fc^2^)/3'
_refine_ls_weighting_scheme calc
_refine_ls_wR_factor_gt 0.1443
_refine_ls_wR_factor_ref 0.1525
_reflns_Friedel_coverage 0.779
_reflns_Friedel_fraction_full 1.000
_reflns_Friedel_fraction_max 1.000
_reflns_number_gt 5551
_reflns_number_total 6677
_reflns_threshold_expression 'I > 2\s(I)'
_cod_data_source_file d2sc01846b5.cif
_cod_data_source_block mx6166b
_cod_database_code 1566882
_shelx_shelxl_version_number 2016/6
_shelx_space_group_comment
;
The symmetry employed for this shelxl refinement is uniquely defined
by the following loop, which should always be used as a source of
symmetry information in preference to the above space-group names.
They are only intended as comments.
;
_olex2_refinement_description
;
1. Fixed Uiso
 At 1.2 times of:
  All C(H) groups, All C(H,H) groups
2. Uiso/Uaniso restraints and constraints
Uanis(O2) \\sim Ueq, Uanis(C1) \\sim Ueq, Uanis(O1) \\sim Ueq, Uanis(C2) \\sim
Ueq, Uanis(C3) \\sim Ueq, Uanis(C4) \\sim Ueq, Uanis(C5) \\sim Ueq, Uanis(C6)
\\sim Ueq, Uanis(C7) \\sim Ueq, Uanis(C8) \\sim Ueq, Uanis(C9) \\sim Ueq,
Uanis(C10) \\sim Ueq, Uanis(C11) \\sim Ueq, Uanis(C12) \\sim Ueq, Uanis(C13)
\\sim Ueq, Uanis(C14) \\sim Ueq, Uanis(C15) \\sim Ueq, Uanis(C16) \\sim Ueq,
Uanis(C17) \\sim Ueq: with sigma of 0.005 and sigma for terminal atoms of 0.01
3.a Secondary CH2 refined with riding coordinates:
 C24(H24A,H24B), C25(H25A,H25B), C26(H26A,H26B), C27(H27A,H27B), C34(H34A,
 H34B), C35(H35A,H35B), C36(H36A,H36B), C37(H37A,H37B)
3.b Aromatic/amide H refined with riding coordinates:
 C3(H3), C4(H4), C8(H8), C9(H9), C13(H13), C14(H14), C15(H15), C16(H16),
 C17(H17), C19(H19), C20(H20), C31(H31), C32(H32), C40(H40), C41(H41), C45(H45),
  C46(H46), C50(H50), C51(H51), C52(H52), C53(H53), C54(H54)
;
_olex2_submission_special_instructions 'No special instructions were received'

loop_
_space_group_symop_operation_xyz
'x, y, z'
'-x+1/2, -y, z+1/2'
'-x, y+1/2, -z+1/2'
'x+1/2, -y+1/2, -z'

loop_
_atom_site_label
_atom_site_type_symbol
_atom_site_fract_x
_atom_site_fract_y
_atom_site_fract_z
_atom_site_U_iso_or_equiv
_atom_site_adp_type
_atom_site_occupancy
_atom_site_site_symmetry_order
_atom_site_calc_flag
_atom_site_refinement_flags_posn
_atom_site_refinement_flags_adp
_atom_site_refinement_flags_occupancy
_atom_site_disorder_assembly
_atom_site_disorder_group
O1 O 0.54303(12) 0.3718(3) 0.4519(2) 0.0616(9) Uani 1 1 d . U . . .
O2 O 0.56080(16) 0.3272(5) 0.2946(3) 0.0880(13) Uani 1 1 d . U . . .
O3 O 0.44099(11) 0.5164(3) 0.33295(19) 0.0481(7) Uani 1 1 d . . . . .
O4 O 0.35546(12) 0.5354(4) 0.3125(2) 0.0654(10) Uani 1 1 d . . . . .
C1 C 0.57178(19) 0.3808(6) 0.3679(4) 0.0625(14) Uani 1 1 d . U . . .
C2 C 0.6144(2) 0.4735(5) 0.3772(4) 0.0621(14) Uani 1 1 d . U . . .
C3 C 0.6217(2) 0.5507(6) 0.2967(4) 0.0775(17) Uani 1 1 d . U . . .
H3 H 0.600781 0.540958 0.242112 0.093 Uiso 1 1 calc R . . . .
C4 C 0.6594(3) 0.6410(7) 0.2970(5) 0.0858(19) Uani 1 1 d . U . . .
H4 H 0.663392 0.691329 0.242246 0.103 Uiso 1 1 calc R . . . .
C5 C 0.6909(3) 0.6595(6) 0.3738(5) 0.0796(18) Uani 1 1 d . U . . .
C6 C 0.6858(2) 0.5798(5) 0.4588(4) 0.0638(14) Uani 1 1 d . U . . .
C7 C 0.64687(18) 0.4878(5) 0.4588(3) 0.0523(12) Uani 1 1 d . U . . .
C8 C 0.64276(19) 0.4077(5) 0.5437(4) 0.0605(13) Uani 1 1 d . U . . .
H8 H 0.618425 0.343534 0.544666 0.073 Uiso 1 1 calc R . . . .
C9 C 0.6744(2) 0.4257(5) 0.6221(4) 0.0622(14) Uani 1 1 d . U . . .
H9 H 0.671050 0.373856 0.676105 0.075 Uiso 1 1 calc R . . . .
C10 C 0.7118(2) 0.5210(5) 0.6227(4) 0.0662(14) Uani 1 1 d . U . . .
C11 C 0.7176(2) 0.5982(5) 0.5395(5) 0.0694(15) Uani 1 1 d . U . . .
C12 C 0.7571(2) 0.6960(6) 0.5388(6) 0.0851(19) Uani 1 1 d . U . . .
C13 C 0.7611(3) 0.7695(7) 0.4536(7) 0.102(2) Uani 1 1 d . U . . .
H13 H 0.785863 0.832696 0.451203 0.122 Uiso 1 1 calc R . . . .
C14 C 0.7311(3) 0.7516(7) 0.3773(6) 0.097(2) Uani 1 1 d . U . . .
H14 H 0.736268 0.801530 0.322765 0.117 Uiso 1 1 calc R . . . .
C15 C 0.7861(3) 0.7075(8) 0.6246(7) 0.100(2) Uani 1 1 d . U . . .
H15 H 0.811798 0.768347 0.626068 0.121 Uiso 1 1 calc R . . . .
C16 C 0.7797(3) 0.6393(8) 0.7024(7) 0.108(2) Uani 1 1 d . U . . .
H16 H 0.799738 0.654410 0.757459 0.130 Uiso 1 1 calc R . . . .
C17 C 0.7432(2) 0.5446(6) 0.7032(6) 0.091(2) Uani 1 1 d . U . . .
H17 H 0.739522 0.495493 0.758745 0.109 Uiso 1 1 calc R . . . .
C18 C 0.50005(18) 0.2911(5) 0.4531(3) 0.0526(12) Uani 1 1 d . . . . .
C19 C 0.5057(2) 0.1637(5) 0.4333(4) 0.0628(15) Uani 1 1 d . . . . .
H19 H 0.537678 0.130856 0.415604 0.075 Uiso 1 1 calc R . . . .
C20 C 0.4632(2) 0.0882(5) 0.4405(4) 0.0640(14) Uani 1 1 d . . . . .
H20 H 0.466608 0.003067 0.427800 0.077 Uiso 1 1 calc R . . . .
C21 C 0.4156(2) 0.1347(4) 0.4659(3) 0.0558(12) Uani 1 1 d . . . . .
C22 C 0.41053(17) 0.2620(4) 0.4864(3) 0.0434(10) Uani 1 1 d . . . . .
C23 C 0.45318(16) 0.3417(4) 0.4805(3) 0.0417(10) Uani 1 1 d . . . . .
C24 C 0.35876(17) 0.3172(4) 0.5161(3) 0.0497(11) Uani 1 1 d . . . . .
H24A H 0.350025 0.383741 0.470890 0.060 Uiso 1 1 calc R . . . .
H24B H 0.362355 0.354491 0.580115 0.060 Uiso 1 1 calc R . . . .
C25 C 0.3141(2) 0.2238(5) 0.5188(4) 0.0679(15) Uani 1 1 d . . . . .
H25A H 0.288355 0.252864 0.565064 0.081 Uiso 1 1 calc R . . . .
H25B H 0.297844 0.220987 0.455122 0.081 Uiso 1 1 calc R . . . .
C26 C 0.3305(3) 0.0959(6) 0.5462(5) 0.0802(17) Uani 1 1 d . . . . .
H26A H 0.300632 0.040732 0.547151 0.096 Uiso 1 1 calc R . . . .
H26B H 0.345417 0.096981 0.611016 0.096 Uiso 1 1 calc R . . . .
C27 C 0.3695(2) 0.0481(5) 0.4748(4) 0.0716(16) Uani 1 1 d . . . . .
H27A H 0.353261 0.039107 0.411509 0.086 Uiso 1 1 calc R . . . .
H27B H 0.381309 -0.033990 0.495354 0.086 Uiso 1 1 calc R . . . .
C28 C 0.44815(16) 0.4775(4) 0.5036(3) 0.0414(10) Uani 1 1 d . . . . .
C29 C 0.45024(16) 0.5225(4) 0.5989(3) 0.0399(10) Uani 1 1 d . . . . .
C30 C 0.44003(18) 0.6480(4) 0.6181(3) 0.0468(11) Uani 1 1 d . . . . .
C31 C 0.42779(19) 0.7267(4) 0.5406(3) 0.0545(12) Uani 1 1 d . . . . .
H31 H 0.419892 0.810035 0.553446 0.065 Uiso 1 1 calc R . . . .
C32 C 0.42700(18) 0.6857(4) 0.4466(3) 0.0502(11) Uani 1 1 d . . . . .
H32 H 0.419593 0.740283 0.395680 0.060 Uiso 1 1 calc R . . . .
C33 C 0.43736(17) 0.5625(4) 0.4292(3) 0.0453(11) Uani 1 1 d . . . . .
C34 C 0.4642(2) 0.4338(5) 0.6802(3) 0.0527(12) Uani 1 1 d . . . . .
H34A H 0.493511 0.383428 0.660003 0.063 Uiso 1 1 calc R . . . .
H34B H 0.435283 0.377639 0.691470 0.063 Uiso 1 1 calc R . . . .
C35 C 0.4776(2) 0.4989(5) 0.7752(3) 0.0637(14) Uani 1 1 d . . . . .
H35A H 0.477384 0.438264 0.827726 0.076 Uiso 1 1 calc R . . . .
H35B H 0.512137 0.533920 0.770683 0.076 Uiso 1 1 calc R . . . .
C36 C 0.4398(2) 0.6011(5) 0.7974(4) 0.0696(15) Uani 1 1 d . . . . .
H36A H 0.447693 0.637498 0.860445 0.083 Uiso 1 1 calc R . . . .
H36B H 0.405028 0.567129 0.799921 0.083 Uiso 1 1 calc R . . . .
C37 C 0.4430(2) 0.7011(5) 0.7192(3) 0.0637(14) Uani 1 1 d . . . . .
H37A H 0.414889 0.760176 0.728297 0.076 Uiso 1 1 calc R . . . .
H37B H 0.475299 0.746481 0.726381 0.076 Uiso 1 1 calc R . . . .
C38 C 0.39670(17) 0.5029(4) 0.2815(3) 0.0455(11) Uani 1 1 d . . . . .
C39 C 0.40607(16) 0.4391(4) 0.1877(3) 0.0445(11) Uani 1 1 d . . . . .
C40 C 0.44328(18) 0.3456(4) 0.1842(3) 0.0504(11) Uani 1 1 d . . . . .
H40 H 0.464523 0.331827 0.237850 0.060 Uiso 1 1 calc R . . . .
C41 C 0.44903(18) 0.2728(5) 0.1019(4) 0.0519(12) Uani 1 1 d . . . . .
H41 H 0.473775 0.209582 0.101187 0.062 Uiso 1 1 calc R . . . .
C42 C 0.41847(18) 0.2924(4) 0.0200(3) 0.0487(11) Uani 1 1 d . . . . .
C43 C 0.38207(16) 0.3906(4) 0.0211(3) 0.0443(10) Uani 1 1 d . . . . .
C44 C 0.37586(16) 0.4667(4) 0.1059(3) 0.0423(10) Uani 1 1 d . . . . .
C45 C 0.34001(18) 0.5686(5) 0.1017(3) 0.0516(12) Uani 1 1 d . . . . .
H45 H 0.336029 0.620377 0.155623 0.062 Uiso 1 1 calc R . . . .
C46 C 0.3119(2) 0.5905(5) 0.0209(4) 0.0617(13) Uani 1 1 d . . . . .
H46 H 0.289918 0.659455 0.019590 0.074 Uiso 1 1 calc R . . . .
C47 C 0.31466(19) 0.5118(5) -0.0626(3) 0.0562(12) Uani 1 1 d . . . . .
C48 C 0.35060(18) 0.4120(5) -0.0623(3) 0.0500(11) Uani 1 1 d . . . . .
C49 C 0.3543(2) 0.3315(5) -0.1436(3) 0.0568(13) Uani 1 1 d . . . . .
C50 C 0.3915(2) 0.2333(5) -0.1416(4) 0.0629(15) Uani 1 1 d . . . . .
H50 H 0.394351 0.180447 -0.195180 0.076 Uiso 1 1 calc R . . . .
C51 C 0.4225(2) 0.2147(5) -0.0647(4) 0.0587(13) Uani 1 1 d . . . . .
H51 H 0.446858 0.150620 -0.066328 0.070 Uiso 1 1 calc R . . . .
C52 C 0.3218(2) 0.3514(7) -0.2228(4) 0.0721(17) Uani 1 1 d . . . . .
H52 H 0.323689 0.298134 -0.276273 0.086 Uiso 1 1 calc R . . . .
C53 C 0.2869(3) 0.4491(7) -0.2232(4) 0.083(2) Uani 1 1 d . . . . .
H53 H 0.265619 0.461215 -0.276993 0.099 Uiso 1 1 calc R . . . .
C54 C 0.2833(2) 0.5282(6) -0.1453(4) 0.0740(16) Uani 1 1 d . . . . .
H54 H 0.259770 0.593978 -0.147040 0.089 Uiso 1 1 calc R . . . .

loop_
_atom_site_aniso_label
_atom_site_aniso_U_11
_atom_site_aniso_U_22
_atom_site_aniso_U_33
_atom_site_aniso_U_23
_atom_site_aniso_U_13
_atom_site_aniso_U_12
O1 0.0520(18) 0.076(2) 0.0568(19) -0.0194(18) 0.0014(15) 0.0066(17)
O2 0.077(2) 0.130(4) 0.057(2) -0.031(2) 0.001(2) 0.008(3)
O3 0.0494(16) 0.061(2) 0.0343(14) 0.0000(14) -0.0002(13) 0.0007(16)
O4 0.0514(19) 0.097(3) 0.0481(19) -0.0147(19) 0.0027(15) 0.0126(19)
C1 0.052(3) 0.090(4) 0.045(3) -0.010(3) 0.000(2) 0.006(3)
C2 0.062(3) 0.076(3) 0.048(3) -0.005(2) 0.007(2) 0.016(3)
C3 0.082(3) 0.092(4) 0.059(3) 0.000(3) 0.014(3) 0.018(3)
C4 0.103(4) 0.087(4) 0.068(3) 0.007(3) 0.034(3) 0.024(4)
C5 0.078(3) 0.068(3) 0.093(4) -0.004(3) 0.039(3) 0.010(3)
C6 0.056(3) 0.062(3) 0.074(3) -0.008(3) 0.023(3) 0.010(2)
C7 0.048(2) 0.061(3) 0.048(2) -0.006(2) 0.002(2) 0.015(2)
C8 0.053(3) 0.058(3) 0.070(3) -0.007(3) -0.004(2) 0.005(2)
C9 0.059(3) 0.061(3) 0.067(3) 0.003(3) -0.012(2) 0.008(3)
C10 0.052(3) 0.065(3) 0.082(3) -0.007(3) -0.014(3) 0.017(3)
C11 0.048(2) 0.062(3) 0.099(4) -0.015(3) 0.008(3) 0.011(2)
C12 0.062(3) 0.074(4) 0.120(5) -0.024(4) 0.014(3) 0.007(3)
C13 0.090(4) 0.081(4) 0.135(5) -0.021(4) 0.048(4) -0.007(3)
C14 0.099(4) 0.093(4) 0.101(4) -0.007(4) 0.048(4) 0.014(4)
C15 0.065(3) 0.095(4) 0.141(5) -0.032(4) 0.000(4) 0.008(3)
C16 0.082(4) 0.108(5) 0.135(5) -0.036(4) -0.029(4) 0.022(4)
C17 0.074(3) 0.084(4) 0.115(4) -0.021(4) -0.031(3) 0.012(3)
C18 0.049(2) 0.059(3) 0.050(3) -0.017(2) -0.011(2) 0.011(2)
C19 0.058(3) 0.072(4) 0.058(3) -0.022(3) -0.011(2) 0.029(3)
C20 0.081(4) 0.051(3) 0.061(3) -0.015(3) -0.020(3) 0.015(3)
C21 0.074(3) 0.048(3) 0.046(3) -0.002(2) -0.015(2) 0.006(3)
C22 0.058(3) 0.041(2) 0.032(2) 0.0009(18) -0.007(2) 0.003(2)
C23 0.047(2) 0.046(3) 0.032(2) -0.0072(19) -0.0081(18) 0.010(2)
C24 0.054(3) 0.049(3) 0.046(2) 0.005(2) -0.005(2) -0.004(2)
C25 0.062(3) 0.072(4) 0.070(4) -0.010(3) -0.004(3) -0.010(3)
C26 0.090(4) 0.069(4) 0.082(4) 0.002(3) -0.005(3) -0.024(3)
C27 0.091(4) 0.047(3) 0.077(4) -0.006(3) -0.017(3) -0.010(3)
C28 0.040(2) 0.045(2) 0.039(2) -0.0031(19) 0.0030(18) -0.0026(19)
C29 0.043(2) 0.039(2) 0.037(2) -0.0016(18) 0.0019(18) -0.001(2)
C30 0.052(2) 0.046(3) 0.042(2) -0.004(2) 0.003(2) -0.006(2)
C31 0.067(3) 0.045(3) 0.052(3) -0.003(2) 0.009(2) 0.002(2)
C32 0.058(3) 0.044(3) 0.048(3) 0.012(2) 0.005(2) -0.002(2)
C33 0.045(2) 0.054(3) 0.037(2) 0.001(2) 0.0018(19) -0.001(2)
C34 0.070(3) 0.054(3) 0.034(2) -0.003(2) -0.007(2) 0.004(2)
C35 0.086(4) 0.063(4) 0.042(3) -0.008(2) -0.011(2) -0.005(3)
C36 0.099(4) 0.068(4) 0.042(3) -0.010(2) 0.002(3) -0.007(3)
C37 0.086(4) 0.055(3) 0.050(3) -0.013(2) 0.007(3) -0.007(3)
C38 0.044(2) 0.053(3) 0.040(2) 0.006(2) 0.0009(19) 0.001(2)
C39 0.043(2) 0.050(3) 0.041(2) 0.003(2) 0.0022(18) -0.006(2)
C40 0.046(2) 0.056(3) 0.049(3) 0.004(2) 0.001(2) 0.001(2)
C41 0.042(2) 0.050(3) 0.063(3) 0.003(2) 0.011(2) 0.006(2)
C42 0.047(2) 0.050(3) 0.049(3) -0.002(2) 0.014(2) -0.006(2)
C43 0.043(2) 0.052(3) 0.038(2) 0.006(2) 0.0085(19) -0.010(2)
C44 0.040(2) 0.047(3) 0.039(2) -0.002(2) 0.0052(18) -0.003(2)
C45 0.053(3) 0.058(3) 0.044(3) -0.002(2) 0.003(2) 0.003(2)
C46 0.062(3) 0.069(3) 0.054(3) 0.010(3) 0.001(2) 0.013(3)
C47 0.057(3) 0.071(3) 0.040(2) 0.008(2) -0.001(2) -0.003(3)
C48 0.053(3) 0.062(3) 0.035(2) 0.003(2) 0.010(2) -0.014(2)
C49 0.065(3) 0.069(3) 0.037(2) 0.000(2) 0.014(2) -0.021(3)
C50 0.073(3) 0.070(4) 0.046(3) -0.009(3) 0.024(3) -0.026(3)
C51 0.060(3) 0.061(3) 0.056(3) -0.006(2) 0.023(3) -0.009(3)
C52 0.086(4) 0.094(5) 0.036(3) -0.004(3) 0.001(3) -0.026(4)
C53 0.089(4) 0.118(6) 0.042(3) 0.013(3) -0.017(3) -0.027(4)
C54 0.077(4) 0.094(4) 0.051(3) 0.014(3) -0.012(3) 0.001(3)

loop_
_atom_type_symbol
_atom_type_description
_atom_type_scat_dispersion_real
_atom_type_scat_dispersion_imag
_atom_type_scat_source
C C 0.0033 0.0016 'International Tables Vol C Tables 4.2.6.8 and 6.1.1.4'
H H 0.0000 0.0000 'International Tables Vol C Tables 4.2.6.8 and 6.1.1.4'
O O 0.0106 0.0060 'International Tables Vol C Tables 4.2.6.8 and 6.1.1.4'

loop_
_geom_angle_atom_site_label_1
_geom_angle_atom_site_label_2
_geom_angle_atom_site_label_3
_geom_angle
_geom_angle_site_symmetry_1
_geom_angle_site_symmetry_3
_geom_angle_publ_flag
C1 O1 C18 118.6(4) . . ?
C38 O3 C33 118.0(3) . . ?
O1 C1 C2 112.0(4) . . ?
O2 C1 O1 123.1(5) . . ?
O2 C1 C2 124.6(5) . . ?
C3 C2 C1 115.4(5) . . ?
C3 C2 C7 119.1(5) . . ?
C7 C2 C1 125.6(5) . . ?
C2 C3 H3 119.6 . . ?
C4 C3 C2 120.7(6) . . ?
C4 C3 H3 119.6 . . ?
C3 C4 H4 118.8 . . ?
C5 C4 C3 122.3(6) . . ?
C5 C4 H4 118.8 . . ?
C4 C5 C6 119.3(6) . . ?
C4 C5 C14 124.4(7) . . ?
C14 C5 C6 116.2(7) . . ?
C7 C6 C5 118.4(6) . . ?
C11 C6 C5 120.3(6) . . ?
C11 C6 C7 121.3(5) . . ?
C2 C7 C8 122.1(5) . . ?
C6 C7 C2 120.1(5) . . ?
C6 C7 C8 117.7(5) . . ?
C7 C8 H8 119.8 . . ?
C9 C8 C7 120.5(5) . . ?
C9 C8 H8 119.8 . . ?
C8 C9 H9 119.4 . . ?
C8 C9 C10 121.3(5) . . ?
C10 C9 H9 119.4 . . ?
C9 C10 C11 119.4(5) . . ?
C17 C10 C9 122.4(6) . . ?
C17 C10 C11 118.2(6) . . ?
C6 C11 C10 119.8(5) . . ?
C6 C11 C12 120.5(6) . . ?
C10 C11 C12 119.7(6) . . ?
C13 C12 C11 117.1(7) . . ?
C15 C12 C11 115.5(7) . . ?
C15 C12 C13 127.5(7) . . ?
C12 C13 H13 118.9 . . ?
C14 C13 C12 122.2(7) . . ?
C14 C13 H13 118.9 . . ?
C5 C14 H14 118.1 . . ?
C13 C14 C5 123.7(8) . . ?
C13 C14 H14 118.1 . . ?
C12 C15 H15 117.5 . . ?
C16 C15 C12 125.0(8) . . ?
C16 C15 H15 117.5 . . ?
C15 C16 H16 120.0 . . ?
C15 C16 C17 120.1(8) . . ?
C17 C16 H16 120.0 . . ?
C10 C17 H17 119.3 . . ?
C16 C17 C10 121.5(8) . . ?
C16 C17 H17 119.3 . . ?
C19 C18 O1 120.9(4) . . ?
C23 C18 O1 117.1(4) . . ?
C23 C18 C19 121.8(5) . . ?
C18 C19 H19 120.7 . . ?
C20 C19 C18 118.5(5) . . ?
C20 C19 H19 120.7 . . ?
C19 C20 H20 119.2 . . ?
C19 C20 C21 121.7(5) . . ?
C21 C20 H20 119.2 . . ?
C20 C21 C22 119.3(5) . . ?
C20 C21 C27 120.3(5) . . ?
C22 C21 C27 120.4(5) . . ?
C21 C22 C24 121.1(4) . . ?
C23 C22 C21 120.6(4) . . ?
C23 C22 C24 118.3(4) . . ?
C18 C23 C22 118.1(4) . . ?
C18 C23 C28 121.1(4) . . ?
C22 C23 C28 120.9(4) . . ?
C22 C24 H24A 108.6 . . ?
C22 C24 H24B 108.6 . . ?
C22 C24 C25 114.8(4) . . ?
H24A C24 H24B 107.5 . . ?
C25 C24 H24A 108.6 . . ?
C25 C24 H24B 108.6 . . ?
C24 C25 H25A 108.9 . . ?
C24 C25 H25B 108.9 . . ?
H25A C25 H25B 107.8 . . ?
C26 C25 C24 113.1(5) . . ?
C26 C25 H25A 108.9 . . ?
C26 C25 H25B 108.9 . . ?
C25 C26 H26A 109.7 . . ?
C25 C26 H26B 109.7 . . ?
C25 C26 C27 109.9(5) . . ?
H26A C26 H26B 108.2 . . ?
C27 C26 H26A 109.7 . . ?
C27 C26 H26B 109.7 . . ?
C21 C27 H27A 109.2 . . ?
C21 C27 H27B 109.2 . . ?
C26 C27 C21 112.0(4) . . ?
C26 C27 H27A 109.2 . . ?
C26 C27 H27B 109.2 . . ?
H27A C27 H27B 107.9 . . ?
C29 C28 C23 122.0(4) . . ?
C33 C28 C23 119.7(4) . . ?
C33 C28 C29 118.1(4) . . ?
C28 C29 C30 120.2(4) . . ?
C28 C29 C34 119.2(4) . . ?
C30 C29 C34 120.6(4) . . ?
C29 C30 C37 122.0(4) . . ?
C31 C30 C29 118.6(4) . . ?
C31 C30 C37 119.4(4) . . ?
C30 C31 H31 118.9 . . ?
C32 C31 C30 122.3(4) . . ?
C32 C31 H31 118.9 . . ?
C31 C32 H32 120.9 . . ?
C31 C32 C33 118.2(4) . . ?
C33 C32 H32 120.9 . . ?
C28 C33 O3 116.4(4) . . ?
C32 C33 O3 120.8(4) . . ?
C32 C33 C28 122.7(4) . . ?
C29 C34 H34A 108.8 . . ?
C29 C34 H34B 108.8 . . ?
C29 C34 C35 113.8(4) . . ?
H34A C34 H34B 107.7 . . ?
C35 C34 H34A 108.8 . . ?
C35 C34 H34B 108.8 . . ?
C34 C35 H35A 109.4 . . ?
C34 C35 H35B 109.4 . . ?
H35A C35 H35B 108.0 . . ?
C36 C35 C34 111.2(4) . . ?
C36 C35 H35A 109.4 . . ?
C36 C35 H35B 109.4 . . ?
C35 C36 H36A 109.8 . . ?
C35 C36 H36B 109.8 . . ?
C35 C36 C37 109.5(4) . . ?
H36A C36 H36B 108.2 . . ?
C37 C36 H36A 109.8 . . ?
C37 C36 H36B 109.8 . . ?
C30 C37 C36 112.7(4) . . ?
C30 C37 H37A 109.0 . . ?
C30 C37 H37B 109.0 . . ?
C36 C37 H37A 109.0 . . ?
C36 C37 H37B 109.0 . . ?
H37A C37 H37B 107.8 . . ?
O3 C38 C39 111.5(4) . . ?
O4 C38 O3 122.4(4) . . ?
O4 C38 C39 126.1(4) . . ?
C40 C39 C38 118.4(4) . . ?
C40 C39 C44 120.7(4) . . ?
C44 C39 C38 120.8(4) . . ?
C39 C40 H40 119.7 . . ?
C41 C40 C39 120.6(4) . . ?
C41 C40 H40 119.7 . . ?
C40 C41 H41 119.4 . . ?
C40 C41 C42 121.1(4) . . ?
C42 C41 H41 119.4 . . ?
C41 C42 C43 118.8(4) . . ?
C41 C42 C51 121.9(5) . . ?
C43 C42 C51 119.2(4) . . ?
C42 C43 C44 120.5(4) . . ?
C42 C43 C48 119.5(4) . . ?
C48 C43 C44 120.0(4) . . ?
C39 C44 C43 118.2(4) . . ?
C39 C44 C45 123.6(4) . . ?
C45 C44 C43 118.2(4) . . ?
C44 C45 H45 119.5 . . ?
C46 C45 C44 121.0(5) . . ?
C46 C45 H45 119.5 . . ?
C45 C46 H46 118.9 . . ?
C45 C46 C47 122.3(5) . . ?
C47 C46 H46 118.9 . . ?
C48 C47 C46 118.4(4) . . ?
C54 C47 C46 123.3(5) . . ?
C54 C47 C48 118.3(5) . . ?
C47 C48 C43 120.0(4) . . ?
C47 C48 C49 120.1(5) . . ?
C49 C48 C43 120.0(5) . . ?
C48 C49 C50 118.7(5) . . ?
C52 C49 C48 119.0(5) . . ?
C52 C49 C50 122.4(5) . . ?
C49 C50 H50 119.1 . . ?
C51 C50 C49 121.9(5) . . ?
C51 C50 H50 119.1 . . ?
C42 C51 H51 119.7 . . ?
C50 C51 C42 120.7(5) . . ?
C50 C51 H51 119.7 . . ?
C49 C52 H52 119.5 . . ?
C53 C52 C49 120.9(5) . . ?
C53 C52 H52 119.5 . . ?
C52 C53 H53 119.7 . . ?
C54 C53 C52 120.6(5) . . ?
C54 C53 H53 119.7 . . ?
C47 C54 H54 119.4 . . ?
C53 C54 C47 121.1(6) . . ?
C53 C54 H54 119.4 . . ?

loop_
_geom_bond_atom_site_label_1
_geom_bond_atom_site_label_2
_geom_bond_distance
_geom_bond_site_symmetry_2
_geom_bond_publ_flag
O1 C1 1.375(6) . ?
O1 C18 1.406(6) . ?
O2 C1 1.193(6) . ?
O3 C33 1.414(5) . ?
O3 C38 1.353(5) . ?
O4 C38 1.198(5) . ?
C1 C2 1.486(8) . ?
C2 C3 1.392(8) . ?
C2 C7 1.410(7) . ?
C3 H3 0.9300 . ?
C3 C4 1.371(9) . ?
C4 H4 0.9300 . ?
C4 C5 1.346(10) . ?
C5 C6 1.451(9) . ?
C5 C14 1.431(10) . ?
C6 C7 1.405(7) . ?
C6 C11 1.394(8) . ?
C7 C8 1.450(7) . ?
C8 H8 0.9300 . ?
C8 C9 1.365(7) . ?
C9 H9 0.9300 . ?
C9 C10 1.403(8) . ?
C10 C11 1.417(8) . ?
C10 C17 1.395(8) . ?
C11 C12 1.460(8) . ?
C12 C13 1.413(10) . ?
C12 C15 1.401(11) . ?
C13 H13 0.9300 . ?
C13 C14 1.317(11) . ?
C14 H14 0.9300 . ?
C15 H15 0.9300 . ?
C15 C16 1.304(11) . ?
C16 H16 0.9300 . ?
C16 C17 1.383(10) . ?
C17 H17 0.9300 . ?
C18 C19 1.395(7) . ?
C18 C23 1.379(6) . ?
C19 H19 0.9300 . ?
C19 C20 1.365(8) . ?
C20 H20 0.9300 . ?
C20 C21 1.371(7) . ?
C21 C22 1.394(6) . ?
C21 C27 1.513(7) . ?
C22 C23 1.395(6) . ?
C22 C24 1.517(6) . ?
C23 C28 1.491(6) . ?
C24 H24A 0.9700 . ?
C24 H24B 0.9700 . ?
C24 C25 1.527(7) . ?
C25 H25A 0.9700 . ?
C25 H25B 0.9700 . ?
C25 C26 1.479(8) . ?
C26 H26A 0.9700 . ?
C26 H26B 0.9700 . ?
C26 C27 1.497(8) . ?
C27 H27A 0.9700 . ?
C27 H27B 0.9700 . ?
C28 C29 1.395(6) . ?
C28 C33 1.394(6) . ?
C29 C30 1.392(6) . ?
C29 C34 1.509(6) . ?
C30 C31 1.392(6) . ?
C30 C37 1.501(6) . ?
C31 H31 0.9300 . ?
C31 C32 1.364(6) . ?
C32 H32 0.9300 . ?
C32 C33 1.364(6) . ?
C34 H34A 0.9700 . ?
C34 H34B 0.9700 . ?
C34 C35 1.517(6) . ?
C35 H35A 0.9700 . ?
C35 H35B 0.9700 . ?
C35 C36 1.495(8) . ?
C36 H36A 0.9700 . ?
C36 H36B 0.9700 . ?
C36 C37 1.517(7) . ?
C37 H37A 0.9700 . ?
C37 H37B 0.9700 . ?
C38 C39 1.477(6) . ?
C39 C40 1.387(6) . ?
C39 C44 1.400(6) . ?
C40 H40 0.9300 . ?
C40 C41 1.381(7) . ?
C41 H41 0.9300 . ?
C41 C42 1.390(7) . ?
C42 C43 1.409(7) . ?
C42 C51 1.433(6) . ?
C43 C44 1.429(6) . ?
C43 C48 1.422(6) . ?
C44 C45 1.430(6) . ?
C45 H45 0.9300 . ?
C45 C46 1.347(7) . ?
C46 H46 0.9300 . ?
C46 C47 1.423(7) . ?
C47 C48 1.414(7) . ?
C47 C54 1.406(7) . ?
C48 C49 1.413(7) . ?
C49 C50 1.422(8) . ?
C49 C52 1.390(7) . ?
C50 H50 0.9300 . ?
C50 C51 1.340(7) . ?
C51 H51 0.9300 . ?
C52 H52 0.9300 . ?
C52 C53 1.379(9) . ?
C53 H53 0.9300 . ?
C53 C54 1.367(9) . ?
C54 H54 0.9300 . ?
